data_4323868
loop_
_publ_author_name
'Deirdre I. Arnold'
'F. Albert Cotton'
'Fritz E. K\"uhn'

_publ_section_title
;
 Preparation and Characterization of
 Bis[(\m-acetato)halo(\m-bis(diphenylphosphino)amine)molybdenum(II)]
 Complexes
;
_journal_name_full 'Inorganic Chemistry'
_journal_page_first 4733
_journal_page_last 4737
_journal_paper_doi 10.1021/ic9514758
_journal_volume 35
_journal_year 1996
_chemical_compound_source synthesized
_chemical_formula_analytical 'not done'
_chemical_formula_moiety 'C56 H57 I2 Mo2 N3 O5 P4'
_chemical_formula_structural '(Mo I(C2 H3 O2)(C2 H21 N2 P4))2 (C4 H9 N O)'
_chemical_formula_sum 'C56 H57 I2 Mo2 N3 O5 P4'
_chemical_formula_weight 1421.64
_chemical_name_systematic
;
 Di[(\m-acetato)iodo(m-(\bis(dipenylphosphino)amine)molybdenum(III)]
;
_space_group_IT_number 14
_symmetry_cell_setting monoclinic
_symmetry_space_group_name_Hall '-P 2ybc'
_symmetry_space_group_name_H-M 'P 1 21/c 1'
_atom_sites_solution_hydrogens geom
_atom_sites_solution_primary direct
_atom_sites_solution_secondary difmap
_audit_creation_method SHELXL
_cell_angle_alpha 90.00
_cell_angle_beta 95.81(2)
_cell_angle_gamma 90.00
_cell_formula_units_Z 4
_cell_length_a 20.607(9)
_cell_length_b 16.020(3)
_cell_length_c 17.189(5)
_cell_measurement_reflns_used 243
_cell_measurement_temperature 293(2)
_cell_measurement_theta_max 40
_cell_measurement_theta_min 16
_cell_volume 5645(3)
_computing_cell_refinement MADNES
_computing_data_collection MADNES
_computing_data_reduction MADNES
_computing_molecular_graphics 'ORTEP (Ulm, 1992)'
_computing_publication_material CIFTAB
_computing_structure_refinement 'SHELXL-93 (Sheldrick, 1993)'
_computing_structure_solution 'SHELXS-86 (Sheldrick, 1990)'
_diffrn_ambient_temperature 173(2)
_diffrn_measurement_device 'Enraf-Nonius Fast'
_diffrn_measurement_method 'Frames from omega scans'
_diffrn_radiation_monochromator graphite
_diffrn_radiation_source 'fine-focus sealed tube'
_diffrn_radiation_type MoK\a
_diffrn_radiation_wavelength 0.71073
_diffrn_reflns_av_R_equivalents 0.0722
_diffrn_reflns_av_sigmaI/netI 0.0585
_diffrn_reflns_limit_h_max 24
_diffrn_reflns_limit_h_min -24
_diffrn_reflns_limit_k_max 19
_diffrn_reflns_limit_k_min -19
_diffrn_reflns_limit_l_max 19
_diffrn_reflns_limit_l_min -20
_diffrn_reflns_number 19012
_diffrn_reflns_theta_max 22.50
_diffrn_reflns_theta_min 2.06
_diffrn_standards_decay_% 'none observed'
_diffrn_standards_interval_count 'every image'
_diffrn_standards_interval_time 'every image'
_diffrn_standards_number 'no standards, scaled on \b-lights'
_exptl_absorpt_coefficient_mu 1.700
_exptl_absorpt_correction_T_max 'not measured'
_exptl_absorpt_correction_T_min 'not measured'
_exptl_absorpt_correction_type none
_exptl_crystal_colour red-violett
_exptl_crystal_density_diffrn 1.662
_exptl_crystal_density_meas ?
_exptl_crystal_density_method 'not done'
_exptl_crystal_description 'block shaped'
_exptl_crystal_F_000 2780
_exptl_crystal_size_max 0.4
_exptl_crystal_size_mid 0.3
_exptl_crystal_size_min 0.1
_refine_diff_density_max 1.150
_refine_diff_density_min -0.824
_refine_diff_density_rms 0.198
_refine_ls_extinction_coef none
_refine_ls_extinction_method none
_refine_ls_goodness_of_fit_all 1.083
_refine_ls_goodness_of_fit_obs 1.044
_refine_ls_hydrogen_treatment 'HFIX 137 riding on pivotal C, common U'
_refine_ls_matrix_type full
_refine_ls_number_parameters 624
_refine_ls_number_reflns 6095
_refine_ls_number_restraints 24
_refine_ls_restrained_S_all 1.187
_refine_ls_restrained_S_obs 1.043
_refine_ls_R_factor_all 0.0951
_refine_ls_R_factor_obs 0.0558
_refine_ls_shift/esd_max 0.001
_refine_ls_shift/esd_mean 0.000
_refine_ls_structure_factor_coef Fsqd
_refine_ls_weighting_details 'w=1/[\s^2^(Fo^2^)+(0.0419P)^2^+120.0507P] where P=(Fo^2^+2Fc^2^)/3'
_refine_ls_weighting_scheme calc
_refine_ls_wR_factor_all 0.1715
_refine_ls_wR_factor_obs 0.1273
_reflns_number_observed 5146
_reflns_number_total 6972
_reflns_observed_criterion >2sigma(I)
_cod_data_source_file ic9514758_3.cif
_cod_data_source_block Mo2I2(dppa)2(Ac)2_(CH3CN)_(C2H5OH)
_cod_depositor_comments
;
The following automatic conversions were performed:

'_exptl_crystal_density_meas' value 'not measured' was changed to '?'
- the value is perceived as not measured.

Automatic conversion script
Id: cif_fix_values 3008 2015-01-20 13:52:24Z robertas 

The following automatic conversions were performed:

'_refine_ls_weighting_scheme' value 'calc
w=1/[\s^2^(Fo^2^)+(0.0419P)^2^+120.0507P] where P=(Fo^2^+2Fc^2^)/3'
was changed to 'calc'. New tag '_refine_ls_weighting_details' was
created. The value of the new tag was set to
'w=1/[\s^2^(Fo^2^)+(0.0419P)^2^+120.0507P] where P=(Fo^2^+2Fc^2^)/3'.

Automatic conversion script
Id: cif_fix_values 3143 2015-03-26 13:38:13Z robertas 
;
_cod_original_cell_volume 5645.4(31)
_cod_database_code 4323868

loop_
_symmetry_equiv_pos_as_xyz
'x, y, z'
'-x, y+1/2, -z+1/2'
'-x, -y, -z'
'x, -y-1/2, z-1/2'

loop_
_atom_site_aniso_label
_atom_site_aniso_U_11
_atom_site_aniso_U_22
_atom_site_aniso_U_33
_atom_site_aniso_U_23
_atom_site_aniso_U_13
_atom_site_aniso_U_12
I1 0.0369(5) 0.0209(4) 0.0175(4) 0.0032(3) 0.0036(3) 0.0016(3)
Mo1 0.0136(5) 0.0134(5) 0.0113(5) 0.0006(4) 0.0024(4) 0.0003(4)
Mo2 0.0157(5) 0.0153(5) 0.0116(5) 0.0003(4) 0.0035(4) 0.0016(4)
I2 0.0532(6) 0.0231(4) 0.0173(4) 0.0053(3) 0.0046(4) 0.0074(4)
P1 0.0146(14) 0.0164(15) 0.0111(14) -0.0026(11) 0.0000(12) 0.0052(12)
P2 0.022(2) 0.0156(15) 0.0122(14) 0.0020(11) 0.0030(12) 0.0012(12)
P3 0.0164(15) 0.0162(15) 0.0116(13) 0.0006(11) 0.0027(12) -0.0033(11)
P4 0.021(2) 0.0151(15) 0.0137(14) 0.0016(11) 0.0031(13) 0.0009(12)
O1 0.013(4) 0.020(4) 0.024(4) 0.002(3) 0.001(3) -0.005(3)
O2 0.024(4) 0.019(4) 0.019(4) 0.000(3) -0.001(3) 0.002(3)
O3 0.026(4) 0.027(4) 0.021(4) 0.005(4) 0.003(4) 0.001(4)
O4 0.016(4) 0.018(4) 0.021(4) 0.002(3) 0.004(3) -0.004(3)
N1 0.001(4) 0.021(5) 0.026(5) -0.010(4) 0.003(4) -0.002(3)
N2 0.026(5) 0.010(5) 0.016(5) -0.003(4) 0.009(4) 0.005(4)
C1 0.022(6) 0.019(6) 0.020(6) -0.004(5) 0.010(5) 0.005(5)
C2 0.030(7) 0.019(6) 0.017(6) -0.007(5) 0.002(6) 0.002(5)
C3 0.021(7) 0.043(8) 0.046(8) 0.004(7) -0.003(6) -0.001(6)
C4 0.013(6) 0.052(9) 0.057(9) 0.010(7) 0.017(6) 0.003(6)
C1A 0.021(6) 0.008(5) 0.013(5) 0.003(4) 0.004(5) -0.003(4)
C1B 0.027(7) 0.019(6) 0.029(7) -0.001(5) 0.002(6) -0.015(5)
C1C 0.022(7) 0.046(8) 0.032(7) -0.003(6) 0.015(6) -0.016(6)
C1D 0.031(7) 0.033(8) 0.039(8) 0.003(6) 0.017(7) -0.010(6)
C1E 0.066(10) 0.031(8) 0.033(8) -0.019(6) -0.008(8) 0.002(7)
C1F 0.015(6) 0.028(7) 0.025(6) -0.007(5) 0.009(5) -0.010(5)
C1G 0.015(6) 0.020(6) 0.016(5) -0.002(5) 0.011(5) 0.005(5)
C1H 0.031(7) 0.037(7) 0.018(6) 0.011(5) -0.004(6) -0.004(6)
C1I 0.020(6) 0.023(6) 0.045(8) 0.014(6) 0.021(6) 0.012(5)
C1K 0.021(7) 0.033(7) 0.034(7) -0.002(6) -0.011(6) 0.016(6)
C1L 0.022(7) 0.027(7) 0.032(7) 0.002(5) -0.001(6) 0.006(5)
C1M 0.016(6) 0.021(6) 0.022(6) -0.002(5) 0.005(5) -0.001(5)
C2A 0.020(6) 0.016(6) 0.015(6) 0.004(5) 0.012(5) -0.007(5)
C2B 0.032(7) 0.035(7) 0.022(6) -0.008(6) 0.003(6) 0.013(6)
C2C 0.028(7) 0.029(7) 0.033(7) 0.001(6) 0.000(6) 0.003(6)
C2D 0.043(8) 0.020(7) 0.033(7) 0.001(6) 0.008(7) 0.015(6)
C2E 0.057(9) 0.016(6) 0.032(7) -0.011(5) 0.014(7) 0.009(6)
C2F 0.029(7) 0.027(7) 0.023(6) -0.003(5) 0.018(6) -0.006(6)
C2G 0.022(5) 0.003(5) 0.021(5) 0.002(4) 0.009(5) 0.002(4)
C2H 0.048(8) 0.035(8) 0.022(6) 0.011(6) 0.003(6) -0.013(7)
C2I 0.042(8) 0.017(6) 0.027(7) 0.010(5) 0.011(6) 0.009(6)
C2K 0.045(9) 0.038(8) 0.033(8) 0.006(6) 0.010(7) -0.016(7)
C2L 0.040(8) 0.030(7) 0.025(7) -0.006(6) 0.008(6) 0.009(6)
C2M 0.037(7) 0.018(6) 0.016(6) 0.000(5) 0.011(6) -0.004(5)
C3A 0.015(6) 0.020(6) 0.012(5) 0.004(5) 0.003(5) 0.000(5)
C3B 0.024(7) 0.035(7) 0.021(6) -0.004(5) 0.013(6) 0.009(6)
C3C 0.039(8) 0.034(8) 0.031(7) -0.001(6) 0.014(7) -0.010(6)
C3D 0.015(6) 0.053(9) 0.026(7) 0.004(6) 0.000(5) 0.006(6)
C3E 0.047(8) 0.024(7) 0.015(6) 0.003(5) -0.006(6) -0.001(6)
C3F 0.015(6) 0.039(7) 0.029(6) 0.002(6) 0.015(5) -0.010(5)
C3G 0.025(7) 0.014(6) 0.017(6) -0.006(5) 0.001(5) -0.001(5)
C3H 0.028(7) 0.015(6) 0.023(6) 0.004(5) 0.001(6) 0.000(5)
C3I 0.022(7) 0.037(7) 0.027(7) 0.000(6) 0.012(6) 0.001(6)
C3K 0.028(7) 0.024(7) 0.042(8) -0.013(6) -0.011(6) -0.002(6)
C3L 0.028(7) 0.032(7) 0.016(6) -0.003(5) 0.002(5) -0.008(5)
C3M 0.033(7) 0.015(6) 0.021(6) 0.006(5) -0.006(6) -0.009(5)
C4A 0.023(6) 0.020(6) 0.012(5) 0.007(5) 0.003(5) -0.004(5)
C4B 0.036(8) 0.026(7) 0.051(8) -0.003(6) -0.020(7) -0.006(6)
C4C 0.046(9) 0.031(8) 0.059(10) -0.006(7) -0.004(8) -0.016(7)
C4D 0.033(8) 0.043(8) 0.041(8) 0.003(7) -0.014(6) 0.000(7)
C4E 0.030(8) 0.056(10) 0.049(9) -0.003(8) -0.016(7) 0.008(7)
C4F 0.044(8) 0.031(7) 0.034(7) -0.017(6) -0.017(7) 0.015(6)
C4G 0.027(7) 0.006(5) 0.023(6) -0.003(5) 0.010(5) 0.005(5)
C4H 0.023(7) 0.051(8) 0.020(6) 0.000(6) 0.014(6) -0.004(6)
C4I 0.026(7) 0.041(8) 0.039(8) -0.003(6) 0.020(7) -0.004(6)
C4K 0.057(10) 0.025(7) 0.031(7) 0.006(6) 0.026(7) 0.009(6)
C4L 0.043(9) 0.051(9) 0.013(6) 0.005(6) 0.015(6) 0.015(7)
C4M 0.040(8) 0.033(7) 0.026(7) 0.005(6) -0.002(6) -0.004(6)

loop_
_atom_site_label
_atom_site_type_symbol
_atom_site_fract_x
_atom_site_fract_y
_atom_site_fract_z
_atom_site_U_iso_or_equiv
_atom_site_thermal_displace_type
_atom_site_occupancy
_atom_site_calc_flag
_atom_site_refinement_flags
_atom_site_disorder_group
I1 I 0.27256(4) 0.79865(5) 0.24628(4) 0.0250(2) Uani 1 d . .
Mo1 Mo 0.24087(4) 0.92792(5) 0.10714(5) 0.0127(2) Uani 1 d . .
Mo2 Mo 0.21469(4) 1.01660(6) 0.01426(5) 0.0140(2) Uani 1 d . .
I2 I 0.17170(4) 1.14001(5) -0.12584(4) 0.0311(2) Uani 1 d . .
P1 P 0.25740(13) 0.7966(2) 0.02488(15) 0.0141(6) Uani 1 d . .
P2 P 0.22319(14) 0.1538(2) 0.0942(2) 0.0165(6) Uani 1 d . .
P3 P 0.24771(13) 0.0338(2) 0.2196(2) 0.0147(6) Uani 1 d . .
P4 P 0.21079(14) 0.9112(2) -0.1000(2) 0.0166(6) Uani 1 d . .
O1 O 0.1423(3) 0.9015(4) 0.1156(4) 0.019(2) Uani 1 d . .
O2 O 0.1145(4) 0.9965(4) 0.0235(4) 0.021(2) Uani 1 d . .
O3 O 0.3135(4) 1.0383(5) 0.0025(4) 0.025(2) Uani 1 d . .
O4 O 0.3404(3) 0.9490(4) 0.1003(4) 0.018(2) Uani 1 d . .
N1 N 0.2562(4) 0.1306(5) 0.1854(5) 0.016(2) Uani 1 d U .
H1 H 0.2771(4) 0.1679(5) 0.2138(5) 0.023(23) Uiso 1 calc R .
N2 N 0.2524(4) 0.8251(5) -0.0695(5) 0.017(2) Uani 1 d . .
H2 H 0.2712(4) 0.7955(5) -0.1024(5) 0.023(23) Uiso 1 calc R .
C1 C 0.0999(5) 0.9402(7) 0.0707(6) 0.020(3) Uani 1 d . .
C2 C 0.3555(6) 1.0007(7) 0.0473(6) 0.022(3) Uani 1 d . .
C3 C 0.0303(6) 0.9156(8) 0.0739(8) 0.037(3) Uani 1 d . .
H3A H 0.0242(14) 0.8591(25) 0.0560(64) 0.099(27) Uiso 1 calc R .
H3B H 0.0027(7) 0.9521(46) 0.0409(53) 0.099(27) Uiso 1 calc R .
H3C H 0.0194(17) 0.9199(69) 0.1267(14) 0.099(27) Uiso 1 calc R .
C4 C 0.4268(6) 1.0153(9) 0.0424(8) 0.040(3) Uani 1 d . .
H4A H 0.4470(12) 0.9640(19) 0.0290(67) 0.099(27) Uiso 1 calc R .
H4B H 0.4466(12) 1.0346(69) 0.0921(21) 0.099(27) Uiso 1 calc R .
H4C H 0.4323(6) 1.0565(54) 0.0031(48) 0.099(27) Uiso 1 calc R .
C1A C 0.2045(5) 0.7072(6) 0.0318(6) 0.014(2) Uani 1 d . .
C1B C 0.1549(6) 0.7064(7) 0.0830(7) 0.025(3) Uani 1 d . .
H1B H 0.1487(6) 0.7525(7) 0.1143(7) 0.026(5) Uiso 1 calc R .
C1C C 0.1160(6) 0.6373(8) 0.0862(7) 0.033(3) Uani 1 d . .
H1C H 0.0829(6) 0.6377(8) 0.1191(7) 0.026(5) Uiso 1 calc R .
C1D C 0.1248(6) 0.5667(8) 0.0417(7) 0.033(3) Uani 1 d . .
H1D H 0.0987(6) 0.5198(8) 0.0455(7) 0.026(5) Uiso 1 calc R .
C1E C 0.1728(7) 0.5676(8) -0.0081(8) 0.044(4) Uani 1 d . .
H1E H 0.1788(7) 0.5212(8) -0.0391(8) 0.026(5) Uiso 1 calc R .
C1F C 0.2121(5) 0.6367(7) -0.0125(7) 0.022(3) Uani 1 d . .
H1F H 0.2447(5) 0.6359(7) -0.0462(7) 0.026(5) Uiso 1 calc R .
C1G C 0.3383(5) 0.7498(7) 0.0392(6) 0.016(2) Uani 1 d U .
C1H C 0.3878(6) 0.7820(8) -0.0005(7) 0.029(3) Uani 1 d . .
H1H H 0.3793(6) 0.8271(8) -0.0341(7) 0.026(5) Uiso 1 calc R .
C1I C 0.4501(6) 0.7478(7) 0.0093(7) 0.028(3) Uani 1 d . .
H1I H 0.4827(6) 0.7683(7) -0.0190(7) 0.026(5) Uiso 1 calc R .
C1K C 0.4628(6) 0.6832(8) 0.0616(7) 0.030(3) Uani 1 d . .
H1K H 0.5044(6) 0.6603(8) 0.0688(7) 0.026(5) Uiso 1 calc R .
C1L C 0.4141(6) 0.6522(7) 0.1034(7) 0.027(3) Uani 1 d . .
H1L H 0.4235(6) 0.6097(7) 0.1397(7) 0.026(5) Uiso 1 calc R .
C1M C 0.3522(5) 0.6839(7) 0.0913(6) 0.019(3) Uani 1 d . .
H1M H 0.3192(5) 0.6614(7) 0.1179(6) 0.026(5) Uiso 1 calc R .
C2A C 0.1505(5) 0.2194(6) 0.1001(6) 0.016(2) Uani 1 d . .
C2B C 0.0963(6) 0.2084(8) 0.0498(7) 0.030(3) Uani 1 d . .
H2B H 0.0926(6) 0.1623(8) 0.0167(7) 0.026(5) Uiso 1 calc R .
C2C C 0.0465(6) 0.2662(7) 0.0480(7) 0.030(3) Uani 1 d . .
H2C H 0.0091(6) 0.2586(7) 0.0136(7) 0.026(5) Uiso 1 calc R .
C2D C 0.0511(6) 0.3336(7) 0.0953(7) 0.032(3) Uani 1 d . .
H2D H 0.0179(6) 0.3731(7) 0.0921(7) 0.026(5) Uiso 1 calc R .
C2E C 0.1046(7) 0.3436(7) 0.1477(7) 0.034(3) Uani 1 d . .
H2E H 0.1071(7) 0.3890(7) 0.1816(7) 0.026(5) Uiso 1 calc R .
C2F C 0.1544(6) 0.2876(7) 0.1508(7) 0.025(3) Uani 1 d . .
H2F H 0.1909(6) 0.2947(7) 0.1866(7) 0.026(5) Uiso 1 calc R .
C2G C 0.2793(5) 0.2330(6) 0.0648(6) 0.015(2) Uani 1 d U .
C2H C 0.2591(7) 0.2948(8) 0.0135(7) 0.035(3) Uani 1 d . .
H2H H 0.2160(7) 0.2952(8) -0.0086(7) 0.026(5) Uiso 1 calc R .
C2I C 0.3011(6) 0.3572(7) -0.0065(7) 0.028(3) Uani 1 d . .
H2I H 0.2859(6) 0.3991(7) -0.0411(7) 0.026(5) Uiso 1 calc R .
C2K C 0.3659(7) 0.3568(8) 0.0253(7) 0.038(3) Uani 1 d . .
H2K H 0.3941(7) 0.3991(8) 0.0131(7) 0.026(5) Uiso 1 calc R .
C2L C 0.3876(7) 0.2931(7) 0.0748(7) 0.032(3) Uani 1 d . .
H2L H 0.4311(7) 0.2917(7) 0.0954(7) 0.026(5) Uiso 1 calc R .
C2M C 0.3452(6) 0.2309(7) 0.0946(6) 0.023(3) Uani 1 d . .
H2M H 0.3605(6) 0.1877(7) 0.1277(6) 0.026(5) Uiso 1 calc R .
C3A C 0.1808(5) 0.0396(6) 0.2802(6) 0.015(2) Uani 1 d . .
C3B C 0.1372(6) -0.0277(8) 0.2834(6) 0.026(3) Uani 1 d . .
H3B H 0.1450(6) -0.0771(8) 0.2575(6) 0.026(5) Uiso 1 calc R .
C3C C 0.0836(6) -0.0216(8) 0.3241(7) 0.034(3) Uani 1 d . .
H3C H 0.0545(6) -0.0659(8) 0.3242(7) 0.026(5) Uiso 1 calc R .
C3D C 0.0727(6) 0.0507(8) 0.3651(7) 0.031(3) Uani 1 d . .
H3D H 0.0368(6) 0.0544(8) 0.3935(7) 0.026(5) Uiso 1 calc R .
C3E C 0.1156(6) 0.1180(8) 0.3637(6) 0.029(3) Uani 1 d . .
H3E H 0.1080(6) 0.1667(8) 0.3908(6) 0.026(5) Uiso 1 calc R .
C3F C 0.1697(5) 0.1121(8) 0.3219(7) 0.027(3) Uani 1 d U .
H3F H 0.1986(5) 0.1566(8) 0.3218(7) 0.026(5) Uiso 1 calc R .
C3G C 0.3223(5) 0.0220(6) 0.2869(6) 0.019(3) Uani 1 d . .
C3H C 0.3804(5) 0.0470(7) 0.2660(7) 0.022(3) Uani 1 d . .
H3H H 0.3823(5) 0.0761(7) 0.2195(7) 0.026(5) Uiso 1 calc R .
C3I C 0.4377(6) 0.0297(8) 0.3133(7) 0.028(3) Uani 1 d . .
H3I H 0.4775(6) 0.0477(8) 0.2984(7) 0.026(5) Uiso 1 calc R .
C3K C 0.4356(6) -0.0140(7) 0.3819(8) 0.033(3) Uani 1 d . .
H3K H 0.4738(6) -0.0263(7) 0.4134(8) 0.026(5) Uiso 1 calc R .
C3L C 0.3764(6) -0.0390(7) 0.4029(6) 0.025(3) Uani 1 d . .
H3L H 0.3743(6) -0.0684(7) 0.4493(6) 0.026(5) Uiso 1 calc R .
C3M C 0.3196(6) -0.0213(7) 0.3560(6) 0.024(3) Uani 1 d . .
H3M H 0.2795(6) -0.0385(7) 0.3709(6) 0.026(5) Uiso 1 calc R .
C4A C 0.1311(5) 0.8746(7) -0.1435(6) 0.018(3) Uani 1 d . .
C4B C 0.1230(7) 0.7950(8) -0.1725(8) 0.040(4) Uani 1 d . .
H4B H 0.1581(7) 0.7582(8) -0.1685(8) 0.026(5) Uiso 1 calc R .
C4C C 0.0638(7) 0.7693(9) -0.2070(9) 0.046(4) Uani 1 d . .
H4C H 0.0592(7) 0.7150(9) -0.2256(9) 0.026(5) Uiso 1 calc R .
C4D C 0.0118(7) 0.8209(8) -0.2147(8) 0.040(3) Uani 1 d . .
H4D H -0.0277(7) 0.8028(8) -0.2400(8) 0.026(5) Uiso 1 calc R .
C4E C 0.0177(7) 0.8998(9) -0.1853(8) 0.047(4) Uani 1 d . .
H4E H -0.0182(7) 0.9353(9) -0.1883(8) 0.026(5) Uiso 1 calc R .
C4F C 0.0786(6) 0.9267(8) -0.1504(7) 0.038(4) Uani 1 d . .
H4F H 0.0832(6) 0.9810(8) -0.1316(7) 0.026(5) Uiso 1 calc R .
C4G C 0.2539(5) 0.9445(6) -0.1825(6) 0.018(3) Uani 1 d . .
C4H C 0.3198(6) 0.9491(8) -0.1740(7) 0.031(3) Uani 1 d . .
H4H H 0.3422(6) 0.9314(8) -0.1272(7) 0.026(5) Uiso 1 calc R .
C4I C 0.3552(6) 0.9791(8) -0.2323(7) 0.034(3) Uani 1 d . .
H4I H 0.4005(6) 0.9814(8) -0.2249(7) 0.026(5) Uiso 1 calc R .
C4K C 0.3216(7) 1.0060(8) -0.3027(7) 0.036(3) Uani 1 d . .
H4K H 0.3442(7) 1.0272(8) -0.3424(7) 0.026(5) Uiso 1 calc R .
C4L C 0.2556(7) 1.0008(8) -0.3123(7) 0.035(3) Uani 1 d . .
H4L H 0.2329(7) 1.0192(8) -0.3587(7) 0.026(5) Uiso 1 calc R .
C4M C 0.2218(7) 0.9684(8) -0.2537(7) 0.034(3) Uani 1 d . .
H4M H 0.1767(7) 0.9625(8) -0.2622(7) 0.026(5) Uiso 1 calc R .
O3 O 0.2993(5) 1.2454(6) -0.2044(6) 0.052(3) Uiso 1 d . .
C31 C 0.3851(7) 1.1761(9) -0.1201(8) 0.042(3) Uiso 1 d . .
C32 C 0.3657(8) 1.2173(9) -0.1978(9) 0.050(4) Uiso 1 d . .
N3 N 0.4872(7) 0.6688(9) 0.3117(8) 0.067(4) Uiso 1 d . .
C41 C 0.4739(8) 0.7295(11) 0.2834(10) 0.061(4) Uiso 1 d . .
C42 C 0.4575(9) 0.8115(12) 0.2461(11) 0.075(5) Uiso 1 d . .

loop_
_atom_type_symbol
_atom_type_description
_atom_type_scat_dispersion_real
_atom_type_scat_dispersion_imag
_atom_type_scat_source
C C 0.0033 0.0016 'International Tables Vol C Tables 4.2.6.8 and 6.1.1.4'
H H 0.0000 0.0000 'International Tables Vol C Tables 4.2.6.8 and 6.1.1.4'
I I -0.4742 1.8119 'International Tables Vol C Tables 4.2.6.8 and 6.1.1.4'
Mo Mo -1.6832 0.6857 'International Tables Vol C Tables 4.2.6.8 and 6.1.1.4'
P P 0.1023 0.0942 'International Tables Vol C Tables 4.2.6.8 and 6.1.1.4'
O O 0.0106 0.0060 'International Tables Vol C Tables 4.2.6.8 and 6.1.1.4'
N N 0.0061 0.0033 'International Tables Vol C Tables 4.2.6.8 and 6.1.1.4'

loop_
_geom_angle_atom_site_label_1
_geom_angle_atom_site_label_2
_geom_angle_atom_site_label_3
_geom_angle
_geom_angle_site_symmetry_1
_geom_angle_site_symmetry_3
_geom_angle_publ_flag
O1 Mo1 O4 177.5(3) . . y
O1 Mo1 Mo2 90.7(2) . . y
O4 Mo1 Mo2 91.5(2) . . y
O1 Mo1 P3 93.5(2) . 1_565 y
O4 Mo1 P3 87.5(2) . 1_565 y
Mo2 Mo1 P3 96.45(7) . 1_565 y
O1 Mo1 P1 93.2(2) . . y
O4 Mo1 P1 85.2(2) . . y
Mo2 Mo1 P1 99.68(7) . . y
P3 Mo1 P1 162.43(9) 1_565 . y
O1 Mo1 I1 86.7(2) . . y
O4 Mo1 I1 91.1(2) . . y
Mo2 Mo1 I1 177.25(5) . . y
P3 Mo1 I1 82.67(7) 1_565 . ?
P1 Mo1 I1 81.52(7) . . ?
O3 Mo2 O2 178.6(3) . . ?
O3 Mo2 Mo1 90.4(2) . . ?
O2 Mo2 Mo1 91.0(2) . . ?
O3 Mo2 P4 89.5(2) . . ?
O2 Mo2 P4 90.1(2) . . ?
Mo1 Mo2 P4 96.77(7) . . ?
O3 Mo2 P2 84.0(2) . 1_565 ?
O2 Mo2 P2 96.0(2) . 1_565 ?
Mo1 Mo2 P2 99.64(7) . 1_565 ?
P4 Mo2 P2 162.37(9) . 1_565 ?
O3 Mo2 I2 91.3(2) . . ?
O2 Mo2 I2 87.3(2) . . ?
Mo1 Mo2 I2 177.23(5) . . y
P4 Mo2 I2 81.11(7) . . ?
P2 Mo2 I2 82.67(7) 1_565 . ?
N2 P1 C1A 107.5(4) . . ?
N2 P1 C1G 102.0(5) . . ?
C1A P1 C1G 102.4(5) . . ?
N2 P1 Mo1 108.0(3) . . ?
C1A P1 Mo1 119.7(4) . . ?
C1G P1 Mo1 115.6(3) . . ?
N1 P2 C2G 101.8(4) . . ?
N1 P2 C2A 109.2(4) . . ?
C2G P2 C2A 99.3(5) . . ?
N1 P2 Mo2 107.8(3) . 1_545 ?
C2G P2 Mo2 117.0(3) . 1_545 ?
C2A P2 Mo2 120.1(3) . 1_545 ?
N1 P3 C3A 105.5(5) . . ?
N1 P3 C3G 101.9(4) . . ?
C3A P3 C3G 106.3(5) . . ?
N1 P3 Mo1 110.3(3) . 1_545 ?
C3A P3 Mo1 118.6(3) . 1_545 ?
C3G P3 Mo1 112.6(3) . 1_545 ?
N2 P4 C4G 102.1(5) . . ?
N2 P4 C4A 105.8(5) . . ?
C4G P4 C4A 105.3(5) . . ?
N2 P4 Mo2 108.9(3) . . ?
C4G P4 Mo2 114.8(3) . . ?
C4A P4 Mo2 118.5(4) . . ?
C1 O1 Mo1 118.2(7) . . ?
C1 O2 Mo2 117.0(7) . . ?
C2 O3 Mo2 118.7(7) . . ?
C2 O4 Mo1 116.7(7) . . ?
P3 N1 P2 119.0(5) . . ?
P1 N2 P4 120.3(5) . . ?
O1 C1 O2 122.9(10) . . ?
O1 C1 C3 117.0(10) . . ?
O2 C1 C3 120.1(10) . . ?
O3 C2 O4 122.7(11) . . ?
O3 C2 C4 120.8(11) . . ?
O4 C2 C4 116.5(10) . . ?
C1F C1A C1B 117.8(10) . . ?
C1F C1A P1 120.4(8) . . ?
C1B C1A P1 121.7(8) . . ?
C1C C1B C1A 119.6(11) . . ?
C1B C1C C1D 121.8(12) . . ?
C1E C1D C1C 118.6(12) . . ?
C1D C1E C1F 120.5(12) . . ?
C1A C1F C1E 121.7(11) . . ?
C1H C1G C1M 119.1(10) . . ?
C1H C1G P1 119.3(8) . . ?
C1M C1G P1 121.5(8) . . ?
C1G C1H C1I 120.7(11) . . ?
C1K C1I C1H 119.2(12) . . ?
C1I C1K C1L 120.5(11) . . ?
C1M C1L C1K 120.1(11) . . ?
C1L C1M C1G 120.3(11) . . ?
C2B C2A C2F 119.5(11) . . ?
C2B C2A P2 121.0(8) . . ?
C2F C2A P2 119.0(8) . . ?
C2A C2B C2C 119.4(11) . . ?
C2D C2C C2B 121.1(11) . . ?
C2C C2D C2E 119.8(11) . . ?
C2D C2E C2F 120.4(11) . . ?
C2E C2F C2A 119.7(11) . . ?
C2H C2G C2M 118.5(11) . . ?
C2H C2G P2 121.6(9) . . ?
C2M C2G P2 120.0(8) . . ?
C2G C2H C2I 121.7(12) . . ?
C2H C2I C2K 119.9(11) . . ?
C2L C2K C2I 119.0(12) . . ?
C2K C2L C2M 120.7(12) . . ?
C2L C2M C2G 120.1(10) . . ?
C3F C3A C3B 118.6(10) . . ?
C3F C3A P3 120.7(8) . . ?
C3B C3A P3 120.6(8) . . ?
C3C C3B C3A 121.1(11) . . ?
C3B C3C C3D 120.0(12) . . ?
C3C C3D C3E 120.1(12) . . ?
C3F C3E C3D 119.9(12) . . ?
C3E C3F C3A 120.3(11) . . ?
C3H C3G C3M 119.6(10) . . ?
C3H C3G P3 120.8(8) . . ?
C3M C3G P3 119.2(9) . . ?
C3G C3H C3I 120.7(11) . . ?
C3K C3I C3H 120.3(11) . . ?
C3L C3K C3I 118.8(11) . . ?
C3K C3L C3M 120.8(11) . . ?
C3G C3M C3L 119.9(11) . . ?
C4F C4A C4B 118.0(11) . . ?
C4F C4A P4 120.8(9) . . ?
C4B C4A P4 121.2(9) . . ?
C4C C4B C4A 120.6(13) . . ?
C4D C4C C4B 121.6(13) . . ?
C4C C4D C4E 119.5(12) . . ?
C4D C4E C4F 119.1(13) . . ?
C4A C4F C4E 121.2(12) . . ?
C4H C4G C4M 117.7(12) . . ?
C4H C4G P4 119.6(9) . . ?
C4M C4G P4 122.6(9) . . ?
C4G C4H C4I 122.5(12) . . ?
C4H C4I C4K 118.8(12) . . ?
C4L C4K C4I 119.3(12) . . ?
C4K C4L C4M 120.4(12) . . ?
C4L C4M C4G 121.1(12) . . ?
O3 C32 C31 111.9(13) . . ?
N3 C41 C42 178.6(19) . . ?

loop_
_geom_bond_atom_site_label_1
_geom_bond_atom_site_label_2
_geom_bond_distance
_geom_bond_site_symmetry_2
_geom_bond_publ_flag
I1 Mo1 3.1811(12) . y
Mo1 O1 2.093(7) . y
Mo1 O4 2.094(7) . y
Mo1 Mo2 2.1643(13) . y
Mo1 P3 2.566(3) 1_565 y
Mo1 P1 2.577(3) . y
Mo2 O3 2.095(8) . y
Mo2 O2 2.112(8) . y
Mo2 P4 2.585(3) . y
Mo2 P2 2.588(3) 1_565 y
Mo2 I2 3.1719(13) . y
P1 N2 1.678(9) . y
P1 C1A 1.811(10) . ?
P1 C1G 1.822(10) . ?
P2 N1 1.686(9) . y
P2 C2G 1.823(10) . ?
P2 C2A 1.841(11) . ?
P2 Mo2 2.589(3) 1_545 ?
P3 N1 1.673(9) . y
P3 C3A 1.813(11) . ?
P3 C3G 1.837(10) . ?
P3 Mo1 2.566(3) 1_545 ?
P4 N2 1.680(8) . y
P4 C4G 1.827(12) . ?
P4 C4A 1.830(11) . ?
O1 C1 1.268(13) . ?
O2 C1 1.269(13) . ?
O3 C2 1.252(13) . ?
O4 C2 1.293(13) . ?
C1 C3 1.49(2) . ?
C2 C4 1.50(2) . ?
C1A C1F 1.38(2) . ?
C1A C1B 1.41(2) . ?
C1B C1C 1.37(2) . ?
C1C C1D 1.39(2) . ?
C1D C1E 1.37(2) . ?
C1E C1F 1.38(2) . ?
C1G C1H 1.38(2) . ?
C1G C1M 1.40(2) . ?
C1H C1I 1.39(2) . ?
C1I C1K 1.38(2) . ?
C1K C1L 1.38(2) . ?
C1L C1M 1.37(2) . ?
C2A C2B 1.35(2) . ?
C2A C2F 1.40(2) . ?
C2B C2C 1.38(2) . ?
C2C C2D 1.35(2) . ?
C2D C2E 1.36(2) . ?
C2E C2F 1.36(2) . ?
C2G C2H 1.36(2) . ?
C2G C2M 1.40(2) . ?
C2H C2I 1.39(2) . ?
C2I C2K 1.39(2) . ?
C2K C2L 1.37(2) . ?
C2L C2M 1.39(2) . ?
C3A C3F 1.40(2) . ?
C3A C3B 1.41(2) . ?
C3B C3C 1.37(2) . ?
C3C C3D 1.38(2) . ?
C3D C3E 1.40(2) . ?
C3E C3F 1.39(2) . ?
C3G C3H 1.34(2) . ?
C3G C3M 1.38(2) . ?
C3H C3I 1.39(2) . ?
C3I C3K 1.38(2) . ?
C3K C3L 1.37(2) . ?
C3L C3M 1.38(2) . ?
C4A C4F 1.36(2) . ?
C4A C4B 1.37(2) . ?
C4B C4C 1.36(2) . ?
C4C C4D 1.35(2) . ?
C4D C4E 1.36(2) . ?
C4E C4F 1.40(2) . ?
C4G C4H 1.35(2) . ?
C4G C4M 1.39(2) . ?
C4H C4I 1.38(2) . ?
C4I C4K 1.40(2) . ?
C4K C4L 1.35(2) . ?
C4L C4M 1.38(2) . ?
O3 C32 1.43(2) . ?
C31 C32 1.51(2) . ?
N3 C41 1.11(2) . ?
C41 C42 1.49(2) . ?
